data_4502693
loop_
_publ_author_name
'Keene, Tony D.'
'Zimmermann, Iwan'
'Neels, Antonia'
'Sereda, Olha'
'Hauser, J\"urg'
'Liu, Shi-Xia'
'Decurtins, Silvio'

_publ_section_title
;
 Crystal Engineering of a Series of Arylammonium Copper(II) Malonates
;
_journal_issue 4
_journal_name_full 'Crystal Growth &amp; Design'
_journal_page_first 1854
_journal_paper_doi 10.1021/cg9015349
_journal_volume 10
_journal_year 2010
_chemical_formula_moiety 'C6 H8 Cu O10, 2(C8 H11 F N)'
_chemical_formula_sum 'C22 H30 Cu F2 N2 O10'
_chemical_formula_weight 584.02
_chemical_melting_point ?
_chemical_name_common
;
 [4-fpeaH]2[Cu(mal)2(H2O)2]
;
_chemical_name_systematic
;
 [4-fpeaH]2[Cu(mal)2(H2O)2]
;
_space_group_IT_number 14
_symmetry_cell_setting monoclinic
_symmetry_space_group_name_Hall '-P 2ybc'
_symmetry_space_group_name_H-M 'P 1 21/c 1'
_atom_sites_solution_hydrogens geom
_atom_sites_solution_primary direct
_atom_sites_solution_secondary difmap
_audit_creation_method SHELXL-97
_cell_angle_alpha 90.00
_cell_angle_beta 113.501(15)
_cell_angle_gamma 90.00
_cell_formula_units_Z 2
_cell_length_a 13.839(3)
_cell_length_b 8.4833(11)
_cell_length_c 11.722(2)
_cell_measurement_reflns_used 6338
_cell_measurement_temperature 173(2)
_cell_measurement_theta_max 25.88
_cell_measurement_theta_min 1.61
_cell_volume 1262.0(4)
_computing_cell_refinement 'X-Area V1.35'
_computing_data_collection 'X-Area V1.35 (Stoe & Cie, 2006)'
_computing_data_reduction 'X-RED32 V1.31 (Stoe & Cie, 2006)'
_computing_molecular_graphics 'DIAMOND 2.1a  (Brandenberg, 1999)'
_computing_publication_material SHELXL-97
_computing_structure_refinement 'SHELXL-97 (Sheldrick, 1997)'
_computing_structure_solution 'SIR92 (Altomare, 1994)'
_diffrn_ambient_temperature 173(2)
_diffrn_detector_area_resol_mean 6.67
_diffrn_measured_fraction_theta_full 0.997
_diffrn_measured_fraction_theta_max 0.997
_diffrn_measurement_device_type 'STOE IPDS-2'
_diffrn_measurement_method 'phi + omega scans'
_diffrn_radiation_monochromator 'plane graphite'
_diffrn_radiation_source
;
 sealed X-ray tube, 12 x 0.4 mm long-fine focus
;
_diffrn_radiation_type MoK\a
_diffrn_radiation_wavelength 0.71073
_diffrn_reflns_av_R_equivalents 0.2059
_diffrn_reflns_av_sigmaI/netI 0.1356
_diffrn_reflns_limit_h_max 16
_diffrn_reflns_limit_h_min -16
_diffrn_reflns_limit_k_max 9
_diffrn_reflns_limit_k_min -10
_diffrn_reflns_limit_l_max 14
_diffrn_reflns_limit_l_min -14
_diffrn_reflns_number 12616
_diffrn_reflns_theta_full 25.64
_diffrn_reflns_theta_max 25.64
_diffrn_reflns_theta_min 1.60
_diffrn_standards_decay_% 0
_diffrn_standards_number 0
_exptl_absorpt_coefficient_mu 0.938
_exptl_absorpt_correction_T_max 0.7792
_exptl_absorpt_correction_T_min 0.6885
_exptl_absorpt_correction_type multi-scan
_exptl_absorpt_process_details
;
[c.f. r.h. blessing, acta cryst. (1995), a51, 33-38]
;
_exptl_crystal_colour blue
_exptl_crystal_density_diffrn 1.537
_exptl_crystal_density_method 'not measured'
_exptl_crystal_description block
_exptl_crystal_F_000 606
_exptl_crystal_size_max 0.43
_exptl_crystal_size_mid 0.34
_exptl_crystal_size_min 0.28
_refine_diff_density_max 0.377
_refine_diff_density_min -0.767
_refine_diff_density_rms 0.086
_refine_ls_extinction_coef 0.023(3)
_refine_ls_extinction_expression Fc^*^=kFc[1+0.001xFc^2^\l^3^/sin(2\q)]^-1/4^
_refine_ls_extinction_method SHELXL
_refine_ls_goodness_of_fit_ref 0.801
_refine_ls_hydrogen_treatment mixed
_refine_ls_matrix_type full
_refine_ls_number_parameters 178
_refine_ls_number_reflns 2385
_refine_ls_number_restraints 3
_refine_ls_restrained_S_all 0.800
_refine_ls_R_factor_all 0.0888
_refine_ls_R_factor_gt 0.0544
_refine_ls_shift/su_max 0.000
_refine_ls_shift/su_mean 0.000
_refine_ls_structure_factor_coef Fsqd
_refine_ls_weighting_details 'w=1/[\s^2^(Fo^2^)+(0.0573P)^2^] where P=(Fo^2^+2Fc^2^)/3'
_refine_ls_weighting_scheme calc
_refine_ls_wR_factor_gt 0.1236
_refine_ls_wR_factor_ref 0.1316
_reflns_number_gt 1311
_reflns_number_total 2385
_reflns_threshold_expression >2sigma(I)
_cod_data_source_file cg9015349_si_009.cif
_cod_data_source_block fpea
_cod_depositor_comments
;
The following automatic conversions were performed:

'_chemical_melting_point' value 'n/a' was changed to '?' - the value
is undefined or not given.

Automatic conversion script
Id: cif_fix_values 1715 2011-07-08 13:25:40Z adriana 
;
_cod_original_sg_symbol_H-M 'P 21/c'
_cod_database_code 4502693

loop_
_symmetry_equiv_pos_as_xyz
'x, y, z'
'-x, y+1/2, -z+1/2'
'-x, -y, -z'
'x, -y-1/2, z-1/2'

loop_
_atom_site_label
_atom_site_type_symbol
_atom_site_fract_x
_atom_site_fract_y
_atom_site_fract_z
_atom_site_U_iso_or_equiv
_atom_site_adp_type
_atom_site_occupancy
_atom_site_symmetry_multiplicity
_atom_site_calc_flag
_atom_site_refinement_flags
Cu1 Cu 1.0000 0.0000 1.0000 0.0413(3) Uani 1 2 d S
O2 O 0.9269(2) -0.1113(3) 0.8450(2) 0.0422(8) Uani 1 1 d .
O1W O 0.8399(3) -0.0466(4) 1.0565(2) 0.0517(9) Uani 1 1 d D
O4 O 0.9460(2) 0.2037(3) 0.9266(2) 0.0414(7) Uani 1 1 d .
O3 O 0.8765(2) 0.3704(3) 0.7700(2) 0.0461(8) Uani 1 1 d .
O1 O 0.8510(2) -0.1369(3) 0.6406(2) 0.0452(8) Uani 1 1 d .
F1 F 0.6098(3) -0.0239(4) 0.6327(3) 0.0776(9) Uani 1 1 d .
N1 N 0.8382(3) 0.6143(4) 0.8979(3) 0.0453(9) Uani 1 1 d .
H1A H 0.8869 0.6744 0.8878 0.068 Uiso 1 1 calc R
H1B H 0.8421 0.5169 0.8718 0.068 Uiso 1 1 calc R
H1C H 0.8491 0.6120 0.9780 0.068 Uiso 1 1 calc R
C3 C 0.9115(3) 0.2385(5) 0.8110(4) 0.0388(10) Uani 1 1 d .
C1 C 0.8954(4) -0.0561(5) 0.7350(4) 0.0422(11) Uani 1 1 d .
C2 C 0.9164(4) 0.1164(5) 0.7175(3) 0.0424(11) Uani 1 1 d .
H2A H 0.8662 0.1482 0.6359 0.051 Uiso 1 1 calc R
H2B H 0.9859 0.1229 0.7162 0.051 Uiso 1 1 calc R
C11 C 0.6186(4) 0.1228(6) 0.6817(4) 0.0567(13) Uani 1 1 d .
C12 C 0.6675(4) 0.1412(6) 0.8087(4) 0.0598(14) Uani 1 1 d .
H12 H 0.6956 0.0552 0.8607 0.072 Uiso 1 1 calc R
C18 C 0.7324(4) 0.6802(5) 0.8247(4) 0.0501(12) Uani 1 1 d .
H18A H 0.7216 0.6845 0.7377 0.060 Uiso 1 1 calc R
H18B H 0.7293 0.7872 0.8522 0.060 Uiso 1 1 calc R
C15 C 0.5864(4) 0.3968(6) 0.6562(4) 0.0616(14) Uani 1 1 d .
H15 H 0.5609 0.4832 0.6040 0.074 Uiso 1 1 calc R
C14 C 0.6735(4) 0.2900(6) 0.8563(4) 0.0553(13) Uani 1 1 d .
H14 H 0.7066 0.3034 0.9420 0.066 Uiso 1 1 calc R
C16 C 0.6331(4) 0.4199(6) 0.7838(4) 0.0500(12) Uani 1 1 d .
C17 C 0.6442(4) 0.5847(6) 0.8367(4) 0.0569(13) Uani 1 1 d .
H17A H 0.6566 0.5776 0.9240 0.068 Uiso 1 1 calc R
H17B H 0.5783 0.6405 0.7945 0.068 Uiso 1 1 calc R
C13 C 0.5770(4) 0.2474(6) 0.6048(4) 0.0609(14) Uani 1 1 d .
H13 H 0.5428 0.2327 0.5193 0.073 Uiso 1 1 calc R
H1W H 0.842(4) 0.025(3) 1.112(3) 0.085(18) Uiso 1 1 d D
H2W H 0.834(5) -0.137(2) 1.090(4) 0.12(3) Uiso 1 1 d D

loop_
_atom_site_aniso_label
_atom_site_aniso_U_11
_atom_site_aniso_U_22
_atom_site_aniso_U_33
_atom_site_aniso_U_23
_atom_site_aniso_U_13
_atom_site_aniso_U_12
Cu1 0.0785(6) 0.0298(4) 0.0189(3) -0.0007(3) 0.0230(3) -0.0002(4)
O2 0.079(2) 0.0315(17) 0.0205(13) 0.0027(12) 0.0243(14) -0.0018(15)
O1W 0.099(3) 0.0367(19) 0.0247(14) -0.0055(13) 0.0302(17) -0.0027(17)
O4 0.081(2) 0.0291(16) 0.0193(13) -0.0005(11) 0.0257(14) 0.0017(14)
O3 0.087(2) 0.0285(18) 0.0310(14) 0.0018(13) 0.0320(15) 0.0047(16)
O1 0.083(2) 0.0362(18) 0.0183(13) -0.0068(12) 0.0221(14) -0.0068(15)
F1 0.108(2) 0.055(2) 0.0681(19) -0.0138(16) 0.0332(18) -0.0026(17)
N1 0.085(3) 0.035(2) 0.0236(16) -0.0026(15) 0.0293(18) -0.007(2)
C3 0.063(3) 0.033(3) 0.030(2) -0.0035(19) 0.029(2) -0.003(2)
C1 0.072(3) 0.033(2) 0.033(2) 0.0035(19) 0.033(2) 0.005(2)
C2 0.084(3) 0.031(2) 0.0206(18) -0.0023(18) 0.029(2) -0.001(2)
C11 0.077(4) 0.049(3) 0.049(3) 0.000(3) 0.030(3) 0.002(3)
C12 0.088(4) 0.046(3) 0.041(3) 0.007(2) 0.021(3) 0.005(3)
C18 0.085(4) 0.034(3) 0.032(2) 0.000(2) 0.023(2) 0.006(2)
C15 0.099(4) 0.046(3) 0.035(2) 0.004(2) 0.022(3) 0.000(3)
C14 0.081(4) 0.055(3) 0.031(2) -0.002(2) 0.024(2) -0.007(3)
C16 0.071(3) 0.052(3) 0.033(2) -0.003(2) 0.027(2) -0.003(2)
C17 0.079(4) 0.058(4) 0.038(2) -0.001(2) 0.028(2) 0.008(3)
C13 0.095(4) 0.054(3) 0.034(2) -0.007(2) 0.027(3) -0.009(3)

loop_
_atom_type_symbol
_atom_type_description
_atom_type_scat_dispersion_real
_atom_type_scat_dispersion_imag
_atom_type_scat_source
C C 0.0033 0.0016 'International Tables Vol C Tables 4.2.6.8 and 6.1.1.4'
H H 0.0000 0.0000 'International Tables Vol C Tables 4.2.6.8 and 6.1.1.4'
N N 0.0061 0.0033 'International Tables Vol C Tables 4.2.6.8 and 6.1.1.4'
O O 0.0106 0.0060 'International Tables Vol C Tables 4.2.6.8 and 6.1.1.4'
Cu Cu 0.3201 1.2651 'International Tables Vol C Tables 4.2.6.8 and 6.1.1.4'
F F 0.0171 0.0103 'International Tables Vol C Tables 4.2.6.8 and 6.1.1.4'

loop_
_geom_angle_atom_site_label_1
_geom_angle_atom_site_label_2
_geom_angle_atom_site_label_3
_geom_angle
_geom_angle_site_symmetry_1
_geom_angle_site_symmetry_3
O2 Cu1 O2 180.000(1) . 3_757
O2 Cu1 O4 86.94(11) . 3_757
O2 Cu1 O4 93.06(11) 3_757 3_757
O2 Cu1 O4 93.06(11) . .
O2 Cu1 O4 86.94(11) 3_757 .
O4 Cu1 O4 180.000(1) 3_757 .
C1 O2 Cu1 127.6(3) . .
H1W O1W H2W 105.40(17) . .
C3 O4 Cu1 126.2(3) . .
C18 N1 H1A 109.5 . .
C18 N1 H1B 109.5 . .
H1A N1 H1B 109.5 . .
C18 N1 H1C 109.5 . .
H1A N1 H1C 109.5 . .
H1B N1 H1C 109.5 . .
O3 C3 O4 122.9(4) . .
O3 C3 C2 117.1(3) . .
O4 C3 C2 119.9(4) . .
O1 C1 O2 123.3(4) . .
O1 C1 C2 117.8(3) . .
O2 C1 C2 118.9(4) . .
C1 C2 C3 119.4(3) . .
C1 C2 H2A 107.5 . .
C3 C2 H2A 107.5 . .
C1 C2 H2B 107.5 . .
C3 C2 H2B 107.5 . .
H2A C2 H2B 107.0 . .
F1 C11 C13 119.3(4) . .
F1 C11 C12 119.0(5) . .
C13 C11 C12 121.7(5) . .
C14 C12 C11 118.0(5) . .
C14 C12 H12 121.0 . .
C11 C12 H12 121.0 . .
N1 C18 C17 113.0(4) . .
N1 C18 H18A 109.0 . .
C17 C18 H18A 109.0 . .
N1 C18 H18B 109.0 . .
C17 C18 H18B 109.0 . .
H18A C18 H18B 107.8 . .
C16 C15 C13 121.4(5) . .
C16 C15 H15 119.3 . .
C13 C15 H15 119.3 . .
C16 C14 C12 123.2(4) . .
C16 C14 H14 118.4 . .
C12 C14 H14 118.4 . .
C14 C16 C15 117.1(5) . .
C14 C16 C17 122.8(4) . .
C15 C16 C17 120.0(4) . .
C16 C17 C18 114.2(4) . .
C16 C17 H17A 108.7 . .
C18 C17 H17A 108.7 . .
C16 C17 H17B 108.7 . .
C18 C17 H17B 108.7 . .
H17A C17 H17B 107.6 . .
C11 C13 C15 118.7(4) . .
C11 C13 H13 120.6 . .
C15 C13 H13 120.6 . .

loop_
_geom_bond_atom_site_label_1
_geom_bond_atom_site_label_2
_geom_bond_distance
_geom_bond_site_symmetry_2
Cu1 O2 1.936(3) .
Cu1 O2 1.936(3) 3_757
Cu1 O4 1.942(3) 3_757
Cu1 O4 1.942(3) .
O2 C1 1.275(4) .
O1W H1W 0.8800(11) .
O1W H2W 0.8800(11) .
O4 C3 1.279(4) .
O3 C3 1.238(5) .
O1 C1 1.237(5) .
F1 C11 1.356(6) .
N1 C18 1.480(5) .
N1 H1A 0.8900 .
N1 H1B 0.8900 .
N1 H1C 0.8900 .
C3 C2 1.529(5) .
C1 C2 1.521(6) .
C2 H2A 0.9700 .
C2 H2B 0.9700 .
C11 C13 1.359(7) .
C11 C12 1.377(6) .
C12 C14 1.369(6) .
C12 H12 0.9300 .
C18 C17 1.517(6) .
C18 H18A 0.9700 .
C18 H18B 0.9700 .
C15 C16 1.387(6) .
C15 C13 1.387(7) .
C15 H15 0.9300 .
C14 C16 1.367(6) .
C14 H14 0.9300 .
C16 C17 1.512(6) .
C17 H17A 0.9700 .
C17 H17B 0.9700 .
C13 H13 0.9300 .
